data_7135289
loop_
_publ_author_name
'Li, Xinrui'
'Zhou, Ningning'
'Tu, Deshuang'
'Lu, Chang-sheng'
'Yan, Hong'

_publ_section_title
;
 Metal-free regioselective B--O coupling in carboranes for constructing
 aggregation-induced emission luminogens
;
_journal_name_full 'Chemical Communications'
_journal_paper_doi 10.1039/D5CC03944D
_journal_year 2026
_chemical_formula_moiety 'C9 H18 B9 N O2'
_chemical_formula_sum 'C9 H18 B9 N O2'
_chemical_formula_weight 269.53
_space_group_crystal_system triclinic
_space_group_IT_number 2
_space_group_name_Hall '-P 1'
_space_group_name_H-M_alt 'P -1'
_atom_sites_solution_hydrogens mixed
_audit_creation_date 2025-08-27
_audit_creation_method
;
Olex2 1.5
(compiled 2025.07.13 svn.rb7424aed for OlexSys, GUI svn.r7314)
;
_audit_update_record
;
2025-09-25 deposited with the CCDC.	2025-11-27 downloaded from the CCDC.
;
_cell_angle_alpha 97.167(14)
_cell_angle_beta 102.787(13)
_cell_angle_gamma 102.826(14)
_cell_formula_units_Z 2
_cell_length_a 7.035(3)
_cell_length_b 9.707(4)
_cell_length_c 11.990(5)
_cell_measurement_reflns_used 2371
_cell_measurement_temperature 293.0
_cell_measurement_theta_max 27.23
_cell_measurement_theta_min 2.55
_cell_volume 765.4(6)
_computing_cell_refinement 'SAINT v8.37A (Bruker, 2015)'
_computing_data_collection 'Bruker SMART Apex III CCD diffractometer'
_computing_data_reduction 'SAINT v8.37A (Bruker, 2015)'
_computing_molecular_graphics 'Olex2 1.5 (Dolomanov et al., 2009)'
_computing_publication_material 'Olex2 1.5 (Dolomanov et al., 2009)'
_computing_structure_refinement 'SHELXL 2014/7 (Sheldrick, 2015)'
_computing_structure_solution 'SHELXT 2014/5 (Sheldrick, 2014)'
_diffrn_ambient_temperature 293.0
_diffrn_measured_fraction_theta_full 0.987
_diffrn_measured_fraction_theta_max 0.977
_diffrn_measurement_device_type 'Bruker APEX-II CCD'
_diffrn_measurement_method '\f and \w scans'
_diffrn_radiation_type MoK\a
_diffrn_radiation_wavelength 0.71073
_diffrn_reflns_av_R_equivalents 0.0402
_diffrn_reflns_av_unetI/netI 0.0595
_diffrn_reflns_Laue_measured_fraction_full 0.987
_diffrn_reflns_Laue_measured_fraction_max 0.977
_diffrn_reflns_limit_h_max 9
_diffrn_reflns_limit_h_min -9
_diffrn_reflns_limit_k_max 9
_diffrn_reflns_limit_k_min -12
_diffrn_reflns_limit_l_max 15
_diffrn_reflns_limit_l_min -15
_diffrn_reflns_number 6845
_diffrn_reflns_point_group_measured_fraction_full 0.987
_diffrn_reflns_point_group_measured_fraction_max 0.977
_diffrn_reflns_theta_full 25.242
_diffrn_reflns_theta_max 27.555
_diffrn_reflns_theta_min 1.772
_diffrn_source_current 40.0
_diffrn_source_power 1.8
_diffrn_source_voltage 45.0
_diffrn_standards_number 0
_exptl_absorpt_coefficient_mu 0.068
_exptl_absorpt_correction_T_max 0.7456
_exptl_absorpt_correction_T_min 0.5745
_exptl_absorpt_correction_type none
_exptl_absorpt_process_details
;
SADABS-2016/2 (Bruker,2016/2) was used for absorption correction.
wR2(int) was 0.1291 before and 0.0533 after correction.
The Ratio of minimum to maximum transmission is 0.7705.
The \l/2 correction factor is Not present.
;
_exptl_crystal_colour 'clear light colourless'
_exptl_crystal_colour_lustre clear
_exptl_crystal_colour_modifier light
_exptl_crystal_colour_primary colourless
_exptl_crystal_density_diffrn 1.169
_exptl_crystal_description block
_exptl_crystal_F_000 280
_exptl_crystal_size_max 0.21
_exptl_crystal_size_mid 0.19
_exptl_crystal_size_min 0.17
_refine_diff_density_max 0.644
_refine_diff_density_min -0.212
_refine_diff_density_rms 0.042
_refine_ls_extinction_method none
_refine_ls_goodness_of_fit_ref 1.075
_refine_ls_hydrogen_treatment mixed
_refine_ls_matrix_type full
_refine_ls_number_parameters 207
_refine_ls_number_reflns 3461
_refine_ls_number_restraints 0
_refine_ls_restrained_S_all 1.075
_refine_ls_R_factor_all 0.0993
_refine_ls_R_factor_gt 0.0687
_refine_ls_shift/su_max 0.000
_refine_ls_shift/su_mean 0.000
_refine_ls_structure_factor_coef Fsqd
_refine_ls_weighting_details 'w=1/[\s^2^(Fo^2^)+(0.0959P)^2^+0.2020P] where P=(Fo^2^+2Fc^2^)/3'
_refine_ls_weighting_scheme calc
_refine_ls_wR_factor_gt 0.1898
_refine_ls_wR_factor_ref 0.2126
_reflns_Friedel_coverage 0.000
_reflns_number_gt 2303
_reflns_number_total 3461
_reflns_threshold_expression 'I > 2\s(I)'
_cod_data_source_file d5cc03944d2.cif
_cod_data_source_block kkkkk_a
_cod_original_sg_symbol_H-M P-1
_cod_database_code 7135289
_shelx_shelxl_version_number 2014/7
_shelx_space_group_comment
;
The symmetry employed for this shelxl refinement is uniquely defined
by the following loop, which should always be used as a source of
symmetry information in preference to the above space-group names.
They are only intended as comments.
;
_shelx_estimated_absorpt_t_max 0.989
_shelx_estimated_absorpt_t_min 0.986
_olex2_refinement_description
;
1. Fixed Uiso
 At 1.2 times of:
  All B(H) groups, All C(H) groups
 At 1.5 times of:
  All C(H,H,H) groups
2.a Aromatic/amide H refined with riding coordinates:
 C006(H006), C008(H008), C009(H009), C00A(H00A), C00C(H00E)
2.b Idealised Me refined as rotating group:
 C00B(H00B,H00C,H00D)
2.c Boron cage BH refined with riding coordinates:
 B00G(H00H), B00H(H00I), B00I(H00J), B00J(H00K), B00K(H00L), B00L(H00M)
;
_olex2_submission_special_instructions 'No special instructions were received'

loop_
_space_group_symop_operation_xyz
'x, y, z'
'-x, -y, -z'

loop_
_atom_site_label
_atom_site_type_symbol
_atom_site_fract_x
_atom_site_fract_y
_atom_site_fract_z
_atom_site_U_iso_or_equiv
_atom_site_adp_type
_atom_site_occupancy
_atom_site_site_symmetry_order
_atom_site_calc_flag
_atom_site_refinement_flags_posn
_atom_site_refinement_flags_adp
_atom_site_refinement_flags_occupancy
_atom_site_disorder_assembly
_atom_site_disorder_group
O001 O 0.3436(3) 0.41815(19) 0.10581(15) 0.0638(5) Uani 1 1 d . . . . .
N002 N 0.2146(3) 0.24702(19) 0.50226(15) 0.0467(4) Uani 1 1 d . . . . .
O003 O 0.1734(4) 0.5458(2) 0.18960(19) 0.0883(7) Uani 1 1 d . . . . .
C004 C 0.0941(4) 0.1341(3) 0.2725(2) 0.0549(6) Uani 1 1 d . . . . .
C005 C 0.2610(4) 0.5278(3) 0.1165(2) 0.0549(6) Uani 1 1 d . . . . .
C006 C 0.1256(4) 0.3152(3) 0.7111(2) 0.0628(6) Uani 1 1 d . . . . .
H006 H 0.0916 0.3425 0.7936 0.075 Uiso 1 1 calc R U . . .
C007 C 0.1261(4) 0.1808(3) 0.1573(2) 0.0582(6) Uani 1 1 d . . . . .
C008 C 0.0654(4) 0.3124(3) 0.5081(2) 0.0547(6) Uani 1 1 d . . . . .
H008 H -0.0186 0.3379 0.4296 0.066 Uiso 1 1 calc R U . . .
C009 C 0.3181(4) 0.2142(3) 0.5998(2) 0.0576(6) Uani 1 1 d . . . . .
H009 H 0.4361 0.1602 0.5953 0.069 Uiso 1 1 calc R U . . .
C00A C 0.2761(4) 0.2482(3) 0.7048(2) 0.0652(7) Uani 1 1 d . . . . .
H00A H 0.3618 0.2221 0.7825 0.078 Uiso 1 1 calc R U . . .
C00B C 0.2883(4) 0.6225(3) 0.0295(2) 0.0676(7) Uani 1 1 d . . . . .
H00B H 0.4389 0.6373 0.0184 0.101 Uiso 1 1 calc R U . . .
H00C H 0.2650 0.7253 0.0595 0.101 Uiso 1 1 calc R U . . .
H00D H 0.1807 0.5735 -0.0525 0.101 Uiso 1 1 calc R U . . .
C00C C 0.0179(4) 0.3473(3) 0.6113(2) 0.0616(6) Uani 1 1 d . . . . .
H00E H -0.1025 0.3994 0.6142 0.074 Uiso 1 1 calc R U . . .
B00D B 0.2671(4) 0.2170(3) 0.3849(2) 0.0465(6) Uani 1 1 d . . . . .
B00E B 0.4465(4) 0.3462(3) 0.3393(2) 0.0522(6) Uani 1 1 d . . . . .
B00F B 0.3250(4) 0.3139(3) 0.1813(2) 0.0541(6) Uani 1 1 d . . . . .
B00G B 0.4887(4) 0.1778(3) 0.3679(2) 0.0561(7) Uani 1 1 d . . . . .
H00H H 0.6214 0.1764 0.4479 0.067 Uiso 1 1 calc R U . . .
B00H B 0.5311(5) 0.2411(3) 0.2362(2) 0.0595(7) Uani 1 1 d . . . . .
H00I H 0.6929 0.2859 0.2213 0.071 Uiso 1 1 calc R U . . .
B00I B 0.2647(5) 0.0399(3) 0.3286(2) 0.0598(7) Uani 1 1 d . . . . .
H00J H 0.2372 -0.0575 0.3787 0.072 Uiso 1 1 calc R U . . .
B00J B 0.1626(5) 0.0164(3) 0.1771(3) 0.0696(9) Uani 1 1 d . . . . .
H00K H 0.0604 -0.0960 0.1221 0.084 Uiso 1 1 calc R U . . .
B00K B 0.3293(5) 0.1348(3) 0.1215(3) 0.0641(8) Uani 1 1 d . . . . .
H00L H 0.3495 0.1033 0.0269 0.077 Uiso 1 1 calc R U . . .
B00L B 0.4258(6) 0.0528(4) 0.2344(3) 0.0679(8) Uani 1 1 d . . . . .
H00M H 0.5169 -0.0341 0.2201 0.082 Uiso 1 1 calc R U . . .
H00F H 0.295(4) 0.371(3) 0.287(2) 0.066(7) Uiso 1 1 d . . . . .
H00G H 0.547(4) 0.447(3) 0.388(2) 0.061(7) Uiso 1 1 d . . . . .
H007 H 0.005(4) 0.170(3) 0.090(2) 0.078(8) Uiso 1 1 d . . . . .
H004 H -0.045(5) 0.097(3) 0.271(2) 0.075(8) Uiso 1 1 d . . . . .

loop_
_atom_site_aniso_label
_atom_site_aniso_U_11
_atom_site_aniso_U_22
_atom_site_aniso_U_33
_atom_site_aniso_U_23
_atom_site_aniso_U_13
_atom_site_aniso_U_12
O001 0.0868(13) 0.0667(11) 0.0613(10) 0.0263(8) 0.0383(9) 0.0402(10)
N002 0.0449(9) 0.0433(9) 0.0507(10) 0.0116(8) 0.0111(8) 0.0081(8)
O003 0.1150(17) 0.1028(16) 0.0918(14) 0.0419(13) 0.0627(13) 0.0699(15)
C004 0.0482(13) 0.0561(13) 0.0536(13) 0.0137(11) 0.0041(10) 0.0065(10)
C005 0.0552(13) 0.0607(14) 0.0566(13) 0.0132(11) 0.0179(11) 0.0258(11)
C006 0.0697(16) 0.0583(14) 0.0632(15) 0.0096(12) 0.0260(12) 0.0141(12)
C007 0.0609(14) 0.0623(15) 0.0486(12) 0.0124(11) 0.0025(11) 0.0202(12)
C008 0.0484(12) 0.0551(13) 0.0645(14) 0.0174(11) 0.0181(10) 0.0139(10)
C009 0.0600(14) 0.0622(14) 0.0514(13) 0.0124(11) 0.0090(11) 0.0214(12)
C00A 0.0773(17) 0.0690(16) 0.0517(13) 0.0128(12) 0.0141(12) 0.0255(14)
C00B 0.0812(18) 0.0688(16) 0.0654(15) 0.0280(13) 0.0246(14) 0.0304(14)
C00C 0.0590(14) 0.0582(14) 0.0754(16) 0.0170(12) 0.0282(13) 0.0172(12)
B00D 0.0463(13) 0.0443(13) 0.0480(13) 0.0111(10) 0.0099(10) 0.0108(10)
B00E 0.0524(14) 0.0500(14) 0.0513(14) 0.0070(11) 0.0138(11) 0.0078(11)
B00F 0.0679(17) 0.0552(15) 0.0478(13) 0.0142(11) 0.0202(12) 0.0251(13)
B00G 0.0529(15) 0.0628(16) 0.0543(14) 0.0128(13) 0.0094(12) 0.0219(13)
B00H 0.0594(16) 0.0718(18) 0.0568(15) 0.0173(14) 0.0200(13) 0.0281(14)
B00I 0.0722(18) 0.0457(14) 0.0570(15) 0.0113(12) 0.0055(13) 0.0159(13)
B00J 0.090(2) 0.0517(16) 0.0559(16) 0.0040(13) 0.0005(15) 0.0162(15)
B00K 0.083(2) 0.0645(18) 0.0519(15) 0.0097(13) 0.0150(14) 0.0361(16)
B00L 0.091(2) 0.0633(17) 0.0609(17) 0.0131(14) 0.0193(16) 0.0416(17)

loop_
_atom_type_symbol
_atom_type_description
_atom_type_scat_dispersion_real
_atom_type_scat_dispersion_imag
_atom_type_scat_source
C C 0.0033 0.0016 'International Tables Vol C Tables 4.2.6.8 and 6.1.1.4'
H H 0.0000 0.0000 'International Tables Vol C Tables 4.2.6.8 and 6.1.1.4'
B B 0.0013 0.0007 'International Tables Vol C Tables 4.2.6.8 and 6.1.1.4'
N N 0.0061 0.0033 'International Tables Vol C Tables 4.2.6.8 and 6.1.1.4'
O O 0.0106 0.0060 'International Tables Vol C Tables 4.2.6.8 and 6.1.1.4'

loop_
_geom_angle_atom_site_label_1
_geom_angle_atom_site_label_2
_geom_angle_atom_site_label_3
_geom_angle
_geom_angle_site_symmetry_1
_geom_angle_site_symmetry_3
_geom_angle_publ_flag
C005 O001 B00F 120.4(2) . . ?
C008 N002 B00D 118.98(18) . . ?
C009 N002 C008 119.3(2) . . ?
C009 N002 B00D 121.7(2) . . ?
C007 C004 B00D 114.4(2) . . ?
C007 C004 B00I 112.0(2) . . ?
C007 C004 B00J 62.37(17) . . ?
C007 C004 H004 113.9(17) . . ?
B00D C004 B00I 63.89(15) . . ?
B00D C004 B00J 115.4(2) . . ?
B00D C004 H004 125.0(17) . . ?
B00I C004 H004 117.8(17) . . ?
B00J C004 B00I 61.12(17) . . ?
B00J C004 H004 109.2(17) . . ?
O001 C005 C00B 113.6(2) . . ?
O003 C005 O001 121.8(2) . . ?
O003 C005 C00B 124.6(2) . . ?
C00A C006 H006 120.3 . . ?
C00A C006 C00C 119.3(2) . . ?
C00C C006 H006 120.3 . . ?
C004 C007 B00F 111.37(19) . . ?
C004 C007 B00J 64.02(17) . . ?
C004 C007 B00K 111.99(19) . . ?
C004 C007 H007 119.6(17) . . ?
B00F C007 B00J 117.5(2) . . ?
B00F C007 B00K 65.43(18) . . ?
B00F C007 H007 121.0(17) . . ?
B00J C007 B00K 61.72(19) . . ?
B00J C007 H007 110.4(17) . . ?
B00K C007 H007 115.5(16) . . ?
N002 C008 H008 119.3 . . ?
N002 C008 C00C 121.5(2) . . ?
C00C C008 H008 119.3 . . ?
N002 C009 H009 119.5 . . ?
N002 C009 C00A 121.0(2) . . ?
C00A C009 H009 119.5 . . ?
C006 C00A C009 119.8(2) . . ?
C006 C00A H00A 120.1 . . ?
C009 C00A H00A 120.1 . . ?
C005 C00B H00B 109.5 . . ?
C005 C00B H00C 109.5 . . ?
C005 C00B H00D 109.5 . . ?
H00B C00B H00C 109.5 . . ?
H00B C00B H00D 109.5 . . ?
H00C C00B H00D 109.5 . . ?
C006 C00C H00E 120.5 . . ?
C008 C00C C006 119.1(2) . . ?
C008 C00C H00E 120.5 . . ?
N002 B00D C004 119.7(2) . . ?
N002 B00D B00E 122.40(19) . . ?
N002 B00D B00G 125.04(19) . . ?
N002 B00D B00I 118.80(19) . . ?
C004 B00D B00E 107.51(19) . . ?
C004 B00D B00G 107.3(2) . . ?
C004 B00D B00I 62.21(16) . . ?
B00G B00D B00E 60.72(16) . . ?
B00G B00D B00I 60.23(17) . . ?
B00I B00D B00E 111.2(2) . . ?
B00D B00E B00F 100.19(18) . . ?
B00D B00E H00F 81.8(13) . . ?
B00D B00E H00G 128.9(13) . . ?
B00F B00E H00F 48.7(12) . . ?
B00F B00E H00G 124.3(13) . . ?
B00G B00E B00D 57.77(15) . . ?
B00G B00E B00F 105.13(18) . . ?
B00G B00E B00H 61.38(16) . . ?
B00G B00E H00F 128.7(13) . . ?
B00G B00E H00G 121.6(13) . . ?
B00H B00E B00D 104.53(19) . . ?
B00H B00E B00F 58.61(15) . . ?
B00H B00E H00F 106.8(12) . . ?
B00H B00E H00G 118.9(13) . . ?
H00F B00E H00G 107.9(18) . . ?
O001 B00F C007 122.5(2) . . ?
O001 B00F B00E 126.1(2) . . ?
O001 B00F B00H 120.8(2) . . ?
O001 B00F B00K 116.0(2) . . ?
O001 B00F H00F 112.1(11) . . ?
C007 B00F B00E 106.31(19) . . ?
C007 B00F B00H 104.6(2) . . ?
C007 B00F B00K 59.68(17) . . ?
C007 B00F H00F 91.7(11) . . ?
B00E B00F H00F 40.4(11) . . ?
B00H B00F B00E 58.94(15) . . ?
B00H B00F B00K 58.76(17) . . ?
B00H B00F H00F 98.9(11) . . ?
B00K B00F B00E 107.18(19) . . ?
B00K B00F H00F 131.8(11) . . ?
B00D B00G B00E 61.51(15) . . ?
B00D B00G H00H 122.6 . . ?
B00D B00G B00H 105.87(18) . . ?
B00D B00G B00I 60.73(16) . . ?
B00D B00G B00L 107.0(2) . . ?
B00E B00G H00H 119.1 . . ?
B00E B00G B00H 59.44(16) . . ?
B00E B00G B00L 109.89(19) . . ?
B00H B00G H00H 123.2 . . ?
B00I B00G B00E 112.29(19) . . ?
B00I B00G H00H 120.1 . . ?
B00I B00G B00H 108.0(2) . . ?
B00I B00G B00L 59.77(18) . . ?
B00L B00G H00H 121.8 . . ?
B00L B00G B00H 60.07(17) . . ?
B00E B00H B00G 59.18(15) . . ?
B00E B00H H00I 119.1 . . ?
B00E B00H B00L 108.7(2) . . ?
B00F B00H B00E 62.45(16) . . ?
B00F B00H B00G 106.37(19) . . ?
B00F B00H H00I 121.4 . . ?
B00F B00H B00L 106.9(2) . . ?
B00G B00H H00I 124.1 . . ?
B00K B00H B00E 112.0(2) . . ?
B00K B00H B00F 61.21(16) . . ?
B00K B00H B00G 105.8(2) . . ?
B00K B00H H00I 121.2 . . ?
B00K B00H B00L 58.33(17) . . ?
B00L B00H B00G 58.92(16) . . ?
B00L B00H H00I 122.9 . . ?
C004 B00I B00D 53.90(14) . . ?
C004 B00I B00G 99.99(18) . . ?
C004 B00I H00J 128.0 . . ?
C004 B00I B00J 59.38(16) . . ?
C004 B00I B00L 102.7(2) . . ?
B00D B00I H00J 124.0 . . ?
B00D B00I B00J 105.52(19) . . ?
B00D B00I B00L 106.7(2) . . ?
B00G B00I B00D 59.03(15) . . ?
B00G B00I H00J 123.0 . . ?
B00G B00I B00J 108.4(2) . . ?
B00G B00I B00L 61.07(18) . . ?
B00J B00I H00J 121.0 . . ?
B00J B00I B00L 59.98(19) . . ?
B00L B00I H00J 122.2 . . ?
C004 B00J B00I 59.50(16) . . ?
C004 B00J H00K 126.7 . . ?
C004 B00J B00K 101.8(2) . . ?
C004 B00J B00L 102.8(2) . . ?
C007 B00J C004 53.60(15) . . ?
C007 B00J B00I 103.6(2) . . ?
C007 B00J H00K 125.8 . . ?
C007 B00J B00K 59.27(17) . . ?
C007 B00J B00L 103.4(2) . . ?
B00I B00J H00K 121.5 . . ?
B00K B00J B00I 108.0(2) . . ?
B00K B00J H00K 122.6 . . ?
B00K B00J B00L 59.27(19) . . ?
B00L B00J B00I 60.02(18) . . ?
B00L B00J H00K 123.8 . . ?
C007 B00K B00F 54.89(15) . . ?
C007 B00K B00H 101.9(2) . . ?
C007 B00K B00J 59.01(18) . . ?
C007 B00K H00L 127.3 . . ?
C007 B00K B00L 104.2(2) . . ?
B00F B00K H00L 122.9 . . ?
B00H B00K B00F 60.03(17) . . ?
B00H B00K H00L 121.7 . . ?
B00J B00K B00F 106.3(2) . . ?
B00J B00K B00H 109.7(2) . . ?
B00J B00K H00L 120.9 . . ?
B00L B00K B00F 109.0(2) . . ?
B00L B00K B00H 62.19(18) . . ?
B00L B00K B00J 60.60(19) . . ?
B00L B00K H00L 120.9 . . ?
B00G B00L B00H 61.01(17) . . ?
B00G B00L H00M 121.9 . . ?
B00H B00L H00M 121.7 . . ?
B00I B00L B00G 59.16(16) . . ?
B00I B00L B00H 108.3(2) . . ?
B00I B00L H00M 121.6 . . ?
B00J B00L B00G 106.9(2) . . ?
B00J B00L B00H 107.2(2) . . ?
B00J B00L B00I 60.00(19) . . ?
B00J B00L H00M 122.4 . . ?
B00K B00L B00G 108.3(2) . . ?
B00K B00L B00H 59.47(18) . . ?
B00K B00L B00I 108.6(2) . . ?
B00K B00L B00J 60.12(19) . . ?
B00K B00L H00M 121.4 . . ?

loop_
_geom_bond_atom_site_label_1
_geom_bond_atom_site_label_2
_geom_bond_distance
_geom_bond_site_symmetry_2
_geom_bond_publ_flag
O001 C005 1.327(3) . ?
O001 B00F 1.443(3) . ?
N002 C008 1.352(3) . ?
N002 C009 1.348(3) . ?
N002 B00D 1.542(3) . ?
O003 C005 1.195(3) . ?
C004 C007 1.552(3) . ?
C004 B00D 1.586(3) . ?
C004 B00I 1.736(4) . ?
C004 B00J 1.734(4) . ?
C004 H004 0.96(3) . ?
C005 C00B 1.490(3) . ?
C006 H006 1.0830 . ?
C006 C00A 1.370(4) . ?
C006 C00C 1.378(4) . ?
C007 B00F 1.624(4) . ?
C007 B00J 1.709(4) . ?
C007 B00K 1.713(4) . ?
C007 H007 1.01(3) . ?
C008 H008 1.0830 . ?
C008 C00C 1.373(3) . ?
C009 H009 1.0830 . ?
C009 C00A 1.373(3) . ?
C00A H00A 1.0830 . ?
C00B H00B 1.0770 . ?
C00B H00C 1.0770 . ?
C00B H00D 1.0770 . ?
C00C H00E 1.0830 . ?
B00D B00E 1.800(4) . ?
B00D B00G 1.732(4) . ?
B00D B00I 1.762(4) . ?
B00E B00F 1.853(4) . ?
B00E B00G 1.786(4) . ?
B00E B00H 1.791(4) . ?
B00E H00F 1.20(3) . ?
B00E H00G 1.08(3) . ?
B00F B00H 1.784(4) . ?
B00F B00K 1.805(4) . ?
B00F H00F 1.39(2) . ?
B00G H00H 1.1851 . ?
B00G B00H 1.825(4) . ?
B00G B00I 1.753(4) . ?
B00G B00L 1.787(4) . ?
B00H H00I 1.1851 . ?
B00H B00K 1.761(5) . ?
B00H B00L 1.809(5) . ?
B00I H00J 1.1851 . ?
B00I B00J 1.764(4) . ?
B00I B00L 1.764(5) . ?
B00J H00K 1.1851 . ?
B00J B00K 1.755(5) . ?
B00J B00L 1.764(5) . ?
B00K H00L 1.1851 . ?
B00K B00L 1.740(4) . ?
B00L H00M 1.1851 . ?

loop_
_geom_torsion_atom_site_label_1
_geom_torsion_atom_site_label_2
_geom_torsion_atom_site_label_3
_geom_torsion_atom_site_label_4
_geom_torsion
_geom_torsion_site_symmetry_1
_geom_torsion_site_symmetry_2
_geom_torsion_site_symmetry_3
_geom_torsion_site_symmetry_4
_geom_torsion_publ_flag
O001 B00F B00H B00E 116.2(3) . . . . ?
O001 B00F B00H B00G 157.1(2) . . . . ?
O001 B00F B00H B00K -103.6(3) . . . . ?
O001 B00F B00H B00L -141.1(2) . . . . ?
O001 B00F B00K C007 -114.1(2) . . . . ?
O001 B00F B00K B00H 111.8(3) . . . . ?
O001 B00F B00K B00J -144.5(2) . . . . ?
O001 B00F B00K B00L 151.6(2) . . . . ?
N002 C008 C00C C006 0.2(4) . . . . ?
N002 C009 C00A C006 0.7(4) . . . . ?
N002 B00D B00E B00F -143.4(2) . . . . ?
N002 B00D B00E B00G 115.1(2) . . . . ?
N002 B00D B00E B00H 156.63(19) . . . . ?
N002 B00D B00G B00E -110.9(2) . . . . ?
N002 B00D B00G B00H -151.8(2) . . . . ?
N002 B00D B00G B00I 106.1(2) . . . . ?
N002 B00D B00G B00L 145.3(2) . . . . ?
N002 B00D B00I C004 110.4(2) . . . . ?
N002 B00D B00I B00G -116.1(2) . . . . ?
N002 B00D B00I B00J 141.4(2) . . . . ?
N002 B00D B00I B00L -155.9(2) . . . . ?
C004 C007 B00F O001 -151.5(2) . . . . ?
C004 C007 B00F B00E 4.6(3) . . . . ?
C004 C007 B00F B00H 65.9(2) . . . . ?
C004 C007 B00F B00K 105.3(2) . . . . ?
C004 C007 B00J B00I -34.3(2) . . . . ?
C004 C007 B00J B00K -137.3(2) . . . . ?
C004 C007 B00J B00L -96.2(2) . . . . ?
C004 C007 B00K B00F -104.3(2) . . . . ?
C004 C007 B00K B00H -64.9(3) . . . . ?
C004 C007 B00K B00J 41.1(2) . . . . ?
C004 C007 B00K B00L -0.9(3) . . . . ?
C004 B00D B00E B00F 1.2(2) . . . . ?
C004 B00D B00E B00G -100.4(2) . . . . ?
C004 B00D B00E B00H -58.8(2) . . . . ?
C004 B00D B00G B00E 100.8(2) . . . . ?
C004 B00D B00G B00H 59.9(2) . . . . ?
C004 B00D B00G B00I -42.25(19) . . . . ?
C004 B00D B00G B00L -3.0(3) . . . . ?
C004 B00D B00I B00G 133.5(2) . . . . ?
C004 B00D B00I B00J 31.0(2) . . . . ?
C004 B00D B00I B00L 93.7(2) . . . . ?
C004 B00I B00J C007 31.72(19) . . . . ?
C004 B00I B00J B00K 93.4(2) . . . . ?
C004 B00I B00J B00L 129.6(2) . . . . ?
C004 B00I B00L B00G 94.52(19) . . . . ?
C004 B00I B00L B00H 56.9(2) . . . . ?
C004 B00I B00L B00J -42.85(18) . . . . ?
C004 B00I B00L B00K -6.2(3) . . . . ?
C004 B00J B00K C007 -33.89(17) . . . . ?
C004 B00J B00K B00F -5.0(3) . . . . ?
C004 B00J B00K B00H 58.4(3) . . . . ?
C004 B00J B00K B00L 98.0(2) . . . . ?
C004 B00J B00L B00G 5.5(3) . . . . ?
C004 B00J B00L B00H -58.6(2) . . . . ?
C004 B00J B00L B00I 42.94(18) . . . . ?
C004 B00J B00L B00K -96.3(2) . . . . ?
C005 O001 B00F C007 82.2(3) . . . . ?
C005 O001 B00F B00E -69.0(3) . . . . ?
C005 O001 B00F B00H -141.0(2) . . . . ?
C005 O001 B00F B00K 151.4(2) . . . . ?
C007 C004 B00D N002 147.3(2) . . . . ?
C007 C004 B00D B00E 1.6(3) . . . . ?
C007 C004 B00D B00G -62.4(3) . . . . ?
C007 C004 B00D B00I -103.7(2) . . . . ?
C007 C004 B00I B00D 107.4(2) . . . . ?
C007 C004 B00I B00G 68.2(2) . . . . ?
C007 C004 B00I B00J -37.4(2) . . . . ?
C007 C004 B00I B00L 5.8(3) . . . . ?
C007 C004 B00J B00I 140.6(2) . . . . ?
C007 C004 B00J B00K 36.55(19) . . . . ?
C007 C004 B00J B00L 97.4(2) . . . . ?
C007 B00F B00H B00E -100.5(2) . . . . ?
C007 B00F B00H B00G -59.5(2) . . . . ?
C007 B00F B00H B00K 39.77(19) . . . . ?
C007 B00F B00H B00L 2.2(2) . . . . ?
C007 B00F B00K B00H -134.2(2) . . . . ?
C007 B00F B00K B00J -30.46(19) . . . . ?
C007 B00F B00K B00L -94.4(2) . . . . ?
C007 B00J B00K B00F 28.93(18) . . . . ?
C007 B00J B00K B00H 92.3(2) . . . . ?
C007 B00J B00K B00L 131.9(2) . . . . ?
C007 B00J B00L B00G 60.7(3) . . . . ?
C007 B00J B00L B00H -3.5(3) . . . . ?
C007 B00J B00L B00I 98.1(2) . . . . ?
C007 B00J B00L B00K -41.15(19) . . . . ?
C007 B00K B00L B00G -58.2(3) . . . . ?
C007 B00K B00L B00H -96.2(2) . . . . ?
C007 B00K B00L B00I 4.6(3) . . . . ?
C007 B00K B00L B00J 41.2(2) . . . . ?
C008 N002 C009 C00A -1.0(4) . . . . ?
C008 N002 B00D C004 -52.6(3) . . . . ?
C008 N002 B00D B00E 87.9(3) . . . . ?
C008 N002 B00D B00G 162.7(2) . . . . ?
C008 N002 B00D B00I -125.2(2) . . . . ?
C009 N002 C008 C00C 0.6(3) . . . . ?
C009 N002 B00D C004 129.7(2) . . . . ?
C009 N002 B00D B00E -89.8(3) . . . . ?
C009 N002 B00D B00G -15.0(3) . . . . ?
C009 N002 B00D B00I 57.2(3) . . . . ?
C00A C006 C00C C008 -0.5(4) . . . . ?
C00C C006 C00A C009 0.1(4) . . . . ?
B00D N002 C008 C00C -177.2(2) . . . . ?
B00D N002 C009 C00A 176.7(2) . . . . ?
B00D C004 C007 B00F -4.1(3) . . . . ?
B00D C004 C007 B00J 107.1(2) . . . . ?
B00D C004 C007 B00K 67.0(3) . . . . ?
B00D C004 B00I B00G -39.19(18) . . . . ?
B00D C004 B00I B00J -144.7(2) . . . . ?
B00D C004 B00I B00L -101.6(2) . . . . ?
B00D C004 B00J C007 -105.5(2) . . . . ?
B00D C004 B00J B00I 35.0(2) . . . . ?
B00D C004 B00J B00K -69.0(2) . . . . ?
B00D C004 B00J B00L -8.2(3) . . . . ?
B00D B00E B00F O001 151.6(2) . . . . ?
B00D B00E B00F C007 -3.4(2) . . . . ?
B00D B00E B00F B00H -100.9(2) . . . . ?
B00D B00E B00F B00K -66.0(2) . . . . ?
B00D B00E B00G B00H 133.0(2) . . . . ?
B00D B00E B00G B00I 34.55(19) . . . . ?
B00D B00E B00G B00L 99.1(2) . . . . ?
B00D B00E B00H B00F 93.21(19) . . . . ?
B00D B00E B00H B00G -39.73(17) . . . . ?
B00D B00E B00H B00K 56.0(3) . . . . ?
B00D B00E B00H B00L -6.5(2) . . . . ?
B00D B00G B00H B00E 41.95(18) . . . . ?
B00D B00G B00H B00F -0.6(3) . . . . ?
B00D B00G B00H B00K -64.6(2) . . . . ?
B00D B00G B00H B00L -100.8(2) . . . . ?
B00D B00G B00I C004 36.55(17) . . . . ?
B00D B00G B00I B00J 97.4(2) . . . . ?
B00D B00G B00I B00L 135.61(19) . . . . ?
B00D B00G B00L B00H 98.9(2) . . . . ?
B00D B00G B00L B00I -39.66(18) . . . . ?
B00D B00G B00L B00J -1.8(3) . . . . ?
B00D B00G B00L B00K 61.6(3) . . . . ?
B00D B00I B00J C004 -28.96(19) . . . . ?
B00D B00I B00J C007 2.8(3) . . . . ?
B00D B00I B00J B00K 64.4(3) . . . . ?
B00D B00I B00J B00L 100.6(2) . . . . ?
B00D B00I B00L B00G 38.77(17) . . . . ?
B00D B00I B00L B00H 1.2(3) . . . . ?
B00D B00I B00L B00J -98.6(2) . . . . ?
B00D B00I B00L B00K -61.9(3) . . . . ?
B00E B00D B00G B00H -40.91(18) . . . . ?
B00E B00D B00G B00I -143.0(2) . . . . ?
B00E B00D B00G B00L -103.8(2) . . . . ?
B00E B00D B00I C004 -99.2(2) . . . . ?
B00E B00D B00I B00G 34.25(18) . . . . ?
B00E B00D B00I B00J -68.2(3) . . . . ?
B00E B00D B00I B00L -5.5(3) . . . . ?
B00E B00F B00H B00G 40.93(18) . . . . ?
B00E B00F B00H B00K 140.2(2) . . . . ?
B00E B00F B00H B00L 102.7(2) . . . . ?
B00E B00F B00K C007 99.2(2) . . . . ?
B00E B00F B00K B00H -35.0(2) . . . . ?
B00E B00F B00K B00J 68.7(3) . . . . ?
B00E B00F B00K B00L 4.8(3) . . . . ?
B00E B00G B00H B00F -42.56(19) . . . . ?
B00E B00G B00H B00K -106.5(2) . . . . ?
B00E B00G B00H B00L -142.7(2) . . . . ?
B00E B00G B00I C004 1.7(3) . . . . ?
B00E B00G B00I B00D -34.85(19) . . . . ?
B00E B00G B00I B00J 62.6(3) . . . . ?
B00E B00G B00I B00L 100.8(2) . . . . ?
B00E B00G B00L B00H 33.7(2) . . . . ?
B00E B00G B00L B00I -104.8(2) . . . . ?
B00E B00G B00L B00J -67.0(3) . . . . ?
B00E B00G B00L B00K -3.6(3) . . . . ?
B00E B00H B00K C007 0.9(3) . . . . ?
B00E B00H B00K B00F 37.7(2) . . . . ?
B00E B00H B00K B00J -60.2(3) . . . . ?
B00E B00H B00K B00L -99.1(2) . . . . ?
B00E B00H B00L B00G -33.30(18) . . . . ?
B00E B00H B00L B00I 3.5(3) . . . . ?
B00E B00H B00L B00J 66.8(2) . . . . ?
B00E B00H B00L B00K 104.8(2) . . . . ?
B00F O001 C005 O003 1.6(4) . . . . ?
B00F O001 C005 C00B -178.1(2) . . . . ?
B00F C007 B00J C004 101.7(2) . . . . ?
B00F C007 B00J B00I 67.5(3) . . . . ?
B00F C007 B00J B00K -35.6(2) . . . . ?
B00F C007 B00J B00L 5.5(3) . . . . ?
B00F C007 B00K B00H 39.41(19) . . . . ?
B00F C007 B00K B00J 145.4(2) . . . . ?
B00F C007 B00K B00L 103.4(2) . . . . ?
B00F B00E B00G B00D -92.65(19) . . . . ?
B00F B00E B00G B00H 40.34(18) . . . . ?
B00F B00E B00G B00I -58.1(2) . . . . ?
B00F B00E B00G B00L 6.4(3) . . . . ?
B00F B00E B00H B00G -132.9(2) . . . . ?
B00F B00E B00H B00K -37.2(2) . . . . ?
B00F B00E B00H B00L -99.7(2) . . . . ?
B00F B00H B00K C007 -36.83(17) . . . . ?
B00F B00H B00K B00J -97.9(2) . . . . ?
B00F B00H B00K B00L -136.8(2) . . . . ?
B00F B00H B00L B00G -99.3(2) . . . . ?
B00F B00H B00L B00I -62.4(2) . . . . ?
B00F B00H B00L B00J 0.9(3) . . . . ?
B00F B00H B00L B00K 38.8(2) . . . . ?
B00F B00K B00L B00G -0.9(3) . . . . ?
B00F B00K B00L B00H -38.9(2) . . . . ?
B00F B00K B00L B00I 61.9(3) . . . . ?
B00F B00K B00L B00J 98.5(2) . . . . ?
B00G B00D B00E B00F 101.55(19) . . . . ?
B00G B00D B00E B00H 41.55(18) . . . . ?
B00G B00D B00I C004 -133.5(2) . . . . ?
B00G B00D B00I B00J -102.4(2) . . . . ?
B00G B00D B00I B00L -39.73(19) . . . . ?
B00G B00E B00F O001 -149.2(2) . . . . ?
B00G B00E B00F C007 55.8(2) . . . . ?
B00G B00E B00F B00H -41.73(19) . . . . ?
B00G B00E B00F B00K -6.8(3) . . . . ?
B00G B00E B00H B00F 132.9(2) . . . . ?
B00G B00E B00H B00K 95.7(2) . . . . ?
B00G B00E B00H B00L 33.20(19) . . . . ?
B00G B00H B00K C007 63.5(2) . . . . ?
B00G B00H B00K B00F 100.3(2) . . . . ?
B00G B00H B00K B00J 2.4(3) . . . . ?
B00G B00H B00K B00L -36.46(19) . . . . ?
B00G B00H B00L B00I 36.81(19) . . . . ?
B00G B00H B00L B00J 100.1(2) . . . . ?
B00G B00H B00L B00K 138.1(2) . . . . ?
B00G B00I B00J C004 -90.9(2) . . . . ?
B00G B00I B00J C007 -59.2(3) . . . . ?
B00G B00I B00J B00K 2.5(3) . . . . ?
B00G B00I B00J B00L 38.7(2) . . . . ?
B00G B00I B00L B00H -37.62(19) . . . . ?
B00G B00I B00L B00J -137.4(2) . . . . ?
B00G B00I B00L B00K -100.7(2) . . . . ?
B00H B00E B00F O001 -107.5(3) . . . . ?
B00H B00E B00F C007 97.5(2) . . . . ?
B00H B00E B00F B00K 34.9(2) . . . . ?
B00H B00E B00G B00D -133.0(2) . . . . ?
B00H B00E B00G B00I -98.4(2) . . . . ?
B00H B00E B00G B00L -33.9(2) . . . . ?
B00H B00F B00K C007 134.2(2) . . . . ?
B00H B00F B00K B00J 103.7(2) . . . . ?
B00H B00F B00K B00L 39.8(2) . . . . ?
B00H B00G B00I C004 -61.9(2) . . . . ?
B00H B00G B00I B00D -98.5(2) . . . . ?
B00H B00G B00I B00J -1.0(3) . . . . ?
B00H B00G B00I B00L 37.14(19) . . . . ?
B00H B00G B00L B00I -138.5(2) . . . . ?
B00H B00G B00L B00J -100.7(2) . . . . ?
B00H B00G B00L B00K -37.3(2) . . . . ?
B00H B00K B00L B00G 38.0(2) . . . . ?
B00H B00K B00L B00I 100.7(2) . . . . ?
B00H B00K B00L B00J 137.3(2) . . . . ?
B00I C004 C007 B00F -74.4(2) . . . . ?
B00I C004 C007 B00J 36.9(2) . . . . ?
B00I C004 C007 B00K -3.2(3) . . . . ?
B00I C004 B00D N002 -109.1(2) . . . . ?
B00I C004 B00D B00E 105.2(2) . . . . ?
B00I C004 B00D B00G 41.28(19) . . . . ?
B00I C004 B00J C007 -140.6(2) . . . . ?
B00I C004 B00J B00K -104.0(2) . . . . ?
B00I C004 B00J B00L -43.22(19) . . . . ?
B00I B00D B00E B00F 67.5(2) . . . . ?
B00I B00D B00E B00G -34.07(18) . . . . ?
B00I B00D B00E B00H 7.5(2) . . . . ?
B00I B00D B00G B00E 143.0(2) . . . . ?
B00I B00D B00G B00H 102.1(2) . . . . ?
B00I B00D B00G B00L 39.20(19) . . . . ?
B00I B00G B00H B00E 105.7(2) . . . . ?
B00I B00G B00H B00F 63.2(2) . . . . ?
B00I B00G B00H B00K -0.8(3) . . . . ?
B00I B00G B00H B00L -37.0(2) . . . . ?
B00I B00G B00L B00H 138.5(2) . . . . ?
B00I B00G B00L B00J 37.8(2) . . . . ?
B00I B00G B00L B00K 101.2(3) . . . . ?
B00I B00J B00K C007 -95.4(2) . . . . ?
B00I B00J B00K B00F -66.5(3) . . . . ?
B00I B00J B00K B00H -3.1(3) . . . . ?
B00I B00J B00K B00L 36.5(2) . . . . ?
B00I B00J B00L B00G -37.43(19) . . . . ?
B00I B00J B00L B00H -101.6(2) . . . . ?
B00I B00J B00L B00K -139.2(2) . . . . ?
B00J C004 C007 B00F -111.2(2) . . . . ?
B00J C004 C007 B00K -40.1(2) . . . . ?
B00J C004 B00D N002 -143.1(2) . . . . ?
B00J C004 B00D B00E 71.2(2) . . . . ?
B00J C004 B00D B00G 7.2(3) . . . . ?
B00J C004 B00D B00I -34.0(2) . . . . ?
B00J C004 B00I B00D 144.7(2) . . . . ?
B00J C004 B00I B00G 105.5(2) . . . . ?
B00J C004 B00I B00L 43.2(2) . . . . ?
B00J C007 B00F O001 137.6(2) . . . . ?
B00J C007 B00F B00E -66.4(3) . . . . ?
B00J C007 B00F B00H -5.0(3) . . . . ?
B00J C007 B00F B00K 34.3(2) . . . . ?
B00J C007 B00K B00F -145.4(2) . . . . ?
B00J C007 B00K B00H -106.0(2) . . . . ?
B00J C007 B00K B00L -42.0(2) . . . . ?
B00J B00I B00L B00G 137.4(2) . . . . ?
B00J B00I B00L B00H 99.7(2) . . . . ?
B00J B00I B00L B00K 36.7(2) . . . . ?
B00J B00K B00L B00G -99.4(2) . . . . ?
B00J B00K B00L B00H -137.3(2) . . . . ?
B00J B00K B00L B00I -36.6(2) . . . . ?
B00K C007 B00F O001 103.3(3) . . . . ?
B00K C007 B00F B00E -100.7(2) . . . . ?
B00K C007 B00F B00H -39.32(18) . . . . ?
B00K C007 B00J C004 137.3(2) . . . . ?
B00K C007 B00J B00I 103.1(2) . . . . ?
B00K C007 B00J B00L 41.1(2) . . . . ?
B00K B00F B00H B00E -140.2(2) . . . . ?
B00K B00F B00H B00G -99.3(2) . . . . ?
B00K B00F B00H B00L -37.5(2) . . . . ?
B00K B00H B00L B00G -138.1(2) . . . . ?
B00K B00H B00L B00I -101.3(2) . . . . ?
B00K B00H B00L B00J -38.0(2) . . . . ?
B00K B00J B00L B00G 101.8(2) . . . . ?
B00K B00J B00L B00H 37.7(2) . . . . ?
B00K B00J B00L B00I 139.2(2) . . . . ?
B00L B00G B00H B00E 142.7(2) . . . . ?
B00L B00G B00H B00F 100.2(2) . . . . ?
B00L B00G B00H B00K 36.2(2) . . . . ?
B00L B00G B00I C004 -99.1(2) . . . . ?
B00L B00G B00I B00D -135.61(19) . . . . ?
B00L B00G B00I B00J -38.2(2) . . . . ?
B00L B00H B00K C007 99.9(2) . . . . ?
B00L B00H B00K B00F 136.8(2) . . . . ?
B00L B00H B00K B00J 38.8(2) . . . . ?
B00L B00I B00J C004 -129.6(2) . . . . ?
B00L B00I B00J C007 -97.8(2) . . . . ?
B00L B00I B00J B00K -36.2(2) . . . . ?
B00L B00J B00K C007 -131.9(2) . . . . ?
B00L B00J B00K B00F -102.9(2) . . . . ?
B00L B00J B00K B00H -39.6(2) . . . . ?
